data_1525566
loop_
_publ_author_name
'Ali, R.'
'Yoshioka, H.'
'Yoshimura, M.'
'Yashima, M.'

_publ_section_title
;
 Crystal structure refinement of La0.683 (Ti0.95 Al0.05) O3 perovskite by
 the Rietveld method
;
_journal_name_full 'Journal of the American Ceramic Society'
_journal_page_first 468
_journal_page_last 470
_journal_volume 84
_journal_year 2001
_chemical_formula_sum 'Al0.05 La0.683 O3 Ti0.95'
_chemical_name_systematic 'La0.683 (Ti0.95 Al0.05) O3'
_space_group_IT_number 47
_symmetry_space_group_name_Hall '-P 2 2'
_symmetry_space_group_name_H-M 'P m m m'
_cell_angle_alpha 90
_cell_angle_beta 90
_cell_angle_gamma 90
_cell_formula_units_Z 2
_cell_length_a 3.8584
_cell_length_b 3.8697
_cell_length_c 7.7738
_cell_volume 116.069
_citation_journal_id_ASTM JACTAW
_cod_data_source_file Ali_JACTAW_2001_1131.cif
_cod_data_source_block Al0.05La0.683O3Ti0.95
_cod_original_cell_volume 116.0694
_cod_database_code 1525566

loop_
_symmetry_equiv_pos_as_xyz
x,y,z
-x,-y,z
x,-y,-z
-x,y,-z
-x,-y,-z
x,y,-z
-x,y,z
x,-y,z

loop_
_atom_site_label
_atom_site_type_symbol
_atom_site_fract_x
_atom_site_fract_y
_atom_site_fract_z
_atom_site_occupancy
_atom_site_U_iso_or_equiv
Al1 Al+3 0.5 0.5 0.259 0.05 0.0
La1 La+3 0 0 0 0.982 0.0
O3 O-2 0 0.5 0.231 1 0.0
Ti1 Ti+4 0.5 0.5 0.259 0.95 0.0
La2 La+3 0 0 0.5 0.384 0.0
O4 O-2 0.5 0.5 0.5 1 0.0
O2 O-2 0.5 0 0.231 1 0.0
O1 O-2 0.5 0.5 0 1 0.0
